data_4115468
loop_
_publ_author_name
'Roger Alberto'
'Kirstin Ortner'
'Nigel Wheatley'
'Roger Schibli'
'August P. Schubiger'

_publ_contact_author_address 'Institute of Inorganic Chemistry, University of Zuerich, CH-8057 Zuerich'
_publ_contact_author_email ariel@aci.unizh.ch
_publ_contact_author_fax +41-1-6356803
_publ_contact_author_name 'Roger Alberto'
_publ_contact_author_phone +41-1-6364631
_publ_section_title
;
 Synthesis and Properties of Boranocarbonate: A Convenient in Situ CO
 Source for the Aqueous Preparation of [99mTc(OH2)3(CO)3]+
;
_journal_name_full 'Journal of the American Chemical Society'
_journal_page_first 3135
_journal_page_last 3136
_journal_paper_doi 10.1021/ja003932b
_journal_volume 123
_journal_year 2001
_chemical_formula_moiety 'CH3 B O2H, C18 H36 K N2 O6'
_chemical_formula_sum 'C19 H40 B K N2 O8'
_chemical_formula_weight 474.44
_chemical_name_common '[K(cryptand)]H3BCO2H'
_chemical_name_systematic
;
Potassium (4,7,13,16,21,24-hexaoxa-1,10-diazobicyclo[8.8.8]hexacosane)
boranocarbonate
;
_space_group_IT_number 2
_symmetry_cell_setting triclinic
_symmetry_space_group_name_Hall '-P 1'
_symmetry_space_group_name_H-M 'P -1'
_atom_sites_solution_hydrogens geom
_atom_sites_solution_primary direct
_atom_sites_solution_secondary difmap
_audit_creation_method SHELXL-97
_cell_angle_alpha 106.269(12)
_cell_angle_beta 105.153(12)
_cell_angle_gamma 111.573(11)
_cell_formula_units_Z 2
_cell_length_a 11.1315(11)
_cell_length_b 11.4183(11)
_cell_length_c 12.4438(13)
_cell_measurement_reflns_used 196
_cell_measurement_temperature 183(2)
_cell_volume 1289.0(3)
_computing_cell_refinement 'IPDS (STOE, 1999)'
_computing_data_collection 'IPDS (STOE, 1999)'
_computing_data_reduction 'X-RED (STOE, 1999)'
_computing_molecular_graphics 'Zortep (Zsolnai, 1994), Platon (Spek, 1993)'
_computing_publication_material 'SHELXL-97 (Sheldrick, 1997)'
_computing_structure_refinement 'SHELXL-97 (Sheldrick, 1997)'
_computing_structure_solution 'SHELXS-97 (Sheldrick, 1990)'
_diffrn_ambient_temperature 183(2)
_diffrn_measured_fraction_theta_full 0.918
_diffrn_measured_fraction_theta_max 0.918
_diffrn_measurement_device_type 'STOE IPDS'
_diffrn_measurement_method '/f oscillation scan'
_diffrn_radiation_monochromator graphite
_diffrn_radiation_source 'fine-focus sealed tube'
_diffrn_radiation_type MoK\a
_diffrn_radiation_wavelength 0.71073
_diffrn_reflns_av_R_equivalents 0.0000
_diffrn_reflns_av_sigmaI/netI 0.0893
_diffrn_reflns_limit_h_max 13
_diffrn_reflns_limit_h_min -14
_diffrn_reflns_limit_k_max 14
_diffrn_reflns_limit_k_min -15
_diffrn_reflns_limit_l_max 16
_diffrn_reflns_limit_l_min 0
_diffrn_reflns_number 5782
_diffrn_reflns_theta_full 28.14
_diffrn_reflns_theta_max 28.14
_diffrn_reflns_theta_min 2.87
_diffrn_standards_decay_% 0
_diffrn_standards_interval_count 'every image'
_diffrn_standards_interval_time 7.7
_diffrn_standards_number 50-200
_exptl_absorpt_coefficient_mu 0.248
_exptl_absorpt_correction_T_max 0.9637
_exptl_absorpt_correction_T_min 0.9520
_exptl_crystal_colour colourless
_exptl_crystal_density_diffrn 1.222
_exptl_crystal_description block
_exptl_crystal_F_000 512
_exptl_crystal_size_max 0.20
_exptl_crystal_size_mid 0.20
_exptl_crystal_size_min 0.15
_refine_diff_density_max 0.568
_refine_diff_density_min -0.280
_refine_diff_density_rms 0.055
_refine_ls_extinction_method none
_refine_ls_goodness_of_fit_ref 0.821
_refine_ls_hydrogen_treatment mixed
_refine_ls_matrix_type full
_refine_ls_number_parameters 296
_refine_ls_number_reflns 5782
_refine_ls_number_restraints 0
_refine_ls_restrained_S_all 0.821
_refine_ls_R_factor_all 0.0878
_refine_ls_R_factor_gt 0.0448
_refine_ls_shift/su_max 0.000
_refine_ls_shift/su_mean 0.000
_refine_ls_structure_factor_coef Fsqd
_refine_ls_weighting_details 'w=1/[\s^2^(Fo^2^)+(0.0520P)^2^+0.0000P] where P=(Fo^2^+2Fc^2^)/3'
_refine_ls_weighting_scheme calc
_refine_ls_wR_factor_gt 0.0988
_refine_ls_wR_factor_ref 0.1070
_reflns_number_gt 3003
_reflns_number_total 5782
_reflns_threshold_expression >2sigma(I)
_cod_data_source_file ja003932b.cif
_cod_data_source_block JA003932B
_cod_depositor_comments
;
The following automatic conversions were performed:

'_refine_ls_weighting_scheme' value 'calc
w=1/[\s^2^(Fo^2^)+(0.0520P)^2^+0.0000P] where P=(Fo^2^+2Fc^2^)/3' was
changed to 'calc'. New tag '_refine_ls_weighting_details' was
created. The value of the new tag was set to
'w=1/[\s^2^(Fo^2^)+(0.0520P)^2^+0.0000P] where P=(Fo^2^+2Fc^2^)/3'.

Automatic conversion script
Id: cif_fix_values 3143 2015-03-26 13:38:13Z robertas 
;
_cod_original_cell_volume 1289.0(2)
_cod_database_code 4115468

loop_
_symmetry_equiv_pos_as_xyz
'x, y, z'
'-x, -y, -z'

loop_
_atom_site_label
_atom_site_type_symbol
_atom_site_fract_x
_atom_site_fract_y
_atom_site_fract_z
_atom_site_U_iso_or_equiv
_atom_site_adp_type
_atom_site_occupancy
_atom_site_calc_flag
_atom_site_refinement_flags
B1 B 1.2925(4) 1.6553(4) 0.8844(3) 0.0412(7) Uani 1 d .
H1 H 1.239(3) 1.610(3) 0.780(2) 0.046(7) Uiso 1 d .
H2 H 1.363(3) 1.767(3) 0.915(2) 0.056(8) Uiso 1 d .
H3 H 1.207(3) 1.644(3) 0.925(2) 0.051(7) Uiso 1 d .
C1 C 1.3872(2) 1.5890(3) 0.9333(2) 0.0336(5) Uani 1 d .
O1 O 1.41784(19) 1.50744(19) 0.87022(15) 0.0444(5) Uani 1 d .
O2 O 1.4378(2) 1.6239(2) 1.05564(15) 0.0478(5) Uani 1 d .
H4 H 1.485(4) 1.574(4) 1.075(3) 0.075(10) Uiso 1 d .
K1 K 0.83845(6) 0.95871(6) 0.70756(5) 0.03223(14) Uani 1 d .
N1 N 0.8206(2) 1.2231(2) 0.73849(18) 0.0345(5) Uani 1 d .
C2 C 0.6787(3) 1.2011(3) 0.7320(2) 0.0407(6) Uani 1 d .
H2A H 0.6122 1.1579 0.6448 0.049 Uiso 1 calc R
H2B H 0.6842 1.2923 0.7713 0.049 Uiso 1 calc R
C3 C 0.6212(3) 1.1111(3) 0.7930(2) 0.0381(6) Uani 1 d .
H3A H 0.6911 1.1477 0.8780 0.046 Uiso 1 calc R
H3B H 0.5334 1.1110 0.7966 0.046 Uiso 1 calc R
O3 O 0.59216(17) 0.97291(18) 0.72449(14) 0.0362(4) Uani 1 d .
C4 C 0.5174(3) 0.8792(3) 0.7676(2) 0.0380(6) Uani 1 d .
H4A H 0.4221 0.8714 0.7508 0.046 Uiso 1 calc R
H4B H 0.5687 0.9150 0.8574 0.046 Uiso 1 calc R
C5 C 0.5036(3) 0.7387(3) 0.7051(2) 0.0413(6) Uani 1 d .
H5A H 0.4422 0.6713 0.7281 0.050 Uiso 1 calc R
H5B H 0.4597 0.7062 0.6151 0.050 Uiso 1 calc R
O4 O 0.64195(18) 0.74800(18) 0.74187(15) 0.0390(4) Uani 1 d .
C6 C 0.6324(3) 0.6132(3) 0.7064(2) 0.0436(6) Uani 1 d .
H6A H 0.5750 0.5582 0.6171 0.052 Uiso 1 calc R
H6B H 0.5852 0.5642 0.7497 0.052 Uiso 1 calc R
C7 C 0.7792(3) 0.6268(3) 0.7379(3) 0.0446(7) Uani 1 d .
H7A H 0.8347 0.6813 0.8275 0.054 Uiso 1 calc R
H7B H 0.7710 0.5332 0.7173 0.054 Uiso 1 calc R
C8 C 0.8474(3) 1.2626(3) 0.6411(2) 0.0434(6) Uani 1 d .
H8A H 0.9501 1.3024 0.6614 0.052 Uiso 1 calc R
H8B H 0.8208 1.3361 0.6396 0.052 Uiso 1 calc R
C9 C 0.7684(3) 1.1447(3) 0.5145(2) 0.0462(7) Uani 1 d .
H9A H 0.6657 1.1000 0.4947 0.055 Uiso 1 calc R
H9B H 0.7833 1.1810 0.4530 0.055 Uiso 1 calc R
O5 O 0.81791(19) 1.04516(19) 0.51021(14) 0.0436(5) Uani 1 d .
C10 C 0.7382(4) 0.9282(4) 0.3929(2) 0.0600(8) Uani 1 d .
H10A H 0.7413 0.9606 0.3272 0.072 Uiso 1 calc R
H10B H 0.6381 0.8802 0.3806 0.072 Uiso 1 calc R
C11 C 0.7962(4) 0.8310(3) 0.3849(2) 0.0576(8) Uani 1 d .
H11A H 0.7460 0.7551 0.3013 0.069 Uiso 1 calc R
H11B H 0.8978 0.8798 0.4019 0.069 Uiso 1 calc R
O6 O 0.7790(2) 0.7744(2) 0.47360(15) 0.0518(5) Uani 1 d .
C12 C 0.8312(3) 0.6773(3) 0.4643(2) 0.0499(7) Uani 1 d .
H12A H 0.9352 0.7261 0.4917 0.060 Uiso 1 calc R
H12B H 0.7890 0.6093 0.3779 0.060 Uiso 1 calc R
C13 C 0.7942(3) 0.6036(3) 0.5425(2) 0.0448(7) Uani 1 d .
H13A H 0.6900 0.5559 0.5140 0.054 Uiso 1 calc R
H13B H 0.8249 0.5316 0.5304 0.054 Uiso 1 calc R
C14 C 0.9284(3) 1.3314(3) 0.8605(2) 0.0407(6) Uani 1 d .
H14A H 0.8938 1.3151 0.9233 0.049 Uiso 1 calc R
H14B H 0.9392 1.4227 0.8641 0.049 Uiso 1 calc R
C15 C 1.0724(3) 1.3378(3) 0.8926(2) 0.0402(6) Uani 1 d .
H15A H 1.1060 1.3483 0.8280 0.048 Uiso 1 calc R
H15B H 1.1413 1.4192 0.9710 0.048 Uiso 1 calc R
O7 O 1.06327(17) 1.21377(18) 0.90354(14) 0.0371(4) Uani 1 d .
C16 C 1.1989(3) 1.2184(3) 0.9348(2) 0.0398(6) Uani 1 d .
H16A H 1.2687 1.3020 1.0113 0.048 Uiso 1 calc R
H16B H 1.2313 1.2243 0.8687 0.048 Uiso 1 calc R
C17 C 1.1899(3) 1.0916(3) 0.9522(2) 0.0458(7) Uani 1 d .
H17A H 1.2853 1.0991 0.9801 0.055 Uiso 1 calc R
H17B H 1.1535 1.0834 1.0158 0.055 Uiso 1 calc R
O8 O 1.09774(18) 0.97136(19) 0.83927(14) 0.0415(4) Uani 1 d .
C18 C 1.0941(3) 0.8494(3) 0.8522(2) 0.0481(7) Uani 1 d .
H18A H 1.0518 0.8325 0.9106 0.058 Uiso 1 calc R
H18B H 1.1915 0.8624 0.8847 0.058 Uiso 1 calc R
C19 C 1.0070(3) 0.7264(3) 0.7283(2) 0.0485(7) Uani 1 d .
H19A H 1.0506 0.7453 0.6710 0.058 Uiso 1 calc R
H19B H 1.0105 0.6440 0.7370 0.058 Uiso 1 calc R
N2 N 0.8576(2) 0.6938(2) 0.67429(17) 0.0370(5) Uani 1 d .

loop_
_atom_site_aniso_label
_atom_site_aniso_U_11
_atom_site_aniso_U_22
_atom_site_aniso_U_33
_atom_site_aniso_U_23
_atom_site_aniso_U_13
_atom_site_aniso_U_12
B1 0.0404(17) 0.044(2) 0.0493(18) 0.0213(15) 0.0238(14) 0.0248(17)
C1 0.0298(13) 0.0298(15) 0.0383(13) 0.0121(10) 0.0168(10) 0.0110(12)
O1 0.0515(11) 0.0500(12) 0.0420(10) 0.0152(8) 0.0237(9) 0.0341(10)
O2 0.0589(12) 0.0564(13) 0.0384(10) 0.0158(9) 0.0197(9) 0.0405(12)
K1 0.0315(3) 0.0317(3) 0.0319(3) 0.0104(2) 0.0136(2) 0.0153(3)
N1 0.0336(11) 0.0338(13) 0.0434(11) 0.0173(9) 0.0216(9) 0.0181(11)
C2 0.0405(15) 0.0434(17) 0.0536(15) 0.0240(13) 0.0256(12) 0.0280(14)
C3 0.0357(14) 0.0385(16) 0.0448(14) 0.0152(11) 0.0224(11) 0.0199(13)
O3 0.0360(9) 0.0369(11) 0.0381(9) 0.0150(8) 0.0206(8) 0.0162(9)
C4 0.0319(13) 0.0461(17) 0.0420(13) 0.0230(12) 0.0199(11) 0.0178(13)
C5 0.0312(14) 0.0414(17) 0.0453(14) 0.0182(12) 0.0158(11) 0.0111(13)
O4 0.0352(9) 0.0322(11) 0.0449(10) 0.0122(8) 0.0178(8) 0.0132(9)
C6 0.0519(17) 0.0270(15) 0.0473(15) 0.0123(11) 0.0247(13) 0.0136(14)
C7 0.0582(18) 0.0368(17) 0.0504(15) 0.0213(12) 0.0278(14) 0.0277(16)
C8 0.0488(16) 0.0446(18) 0.0561(16) 0.0289(13) 0.0307(13) 0.0290(15)
C9 0.0456(16) 0.060(2) 0.0476(15) 0.0305(14) 0.0227(13) 0.0310(16)
O5 0.0520(11) 0.0489(12) 0.0335(9) 0.0159(8) 0.0177(8) 0.0284(10)
C10 0.070(2) 0.072(2) 0.0317(14) 0.0174(14) 0.0177(14) 0.033(2)
C11 0.066(2) 0.064(2) 0.0370(15) 0.0151(14) 0.0243(14) 0.0282(19)
O6 0.0767(14) 0.0502(13) 0.0344(9) 0.0147(8) 0.0260(9) 0.0357(12)
C12 0.0531(17) 0.0441(18) 0.0427(15) 0.0054(12) 0.0243(13) 0.0198(16)
C13 0.0530(17) 0.0331(16) 0.0407(14) 0.0054(11) 0.0195(12) 0.0202(14)
C14 0.0431(15) 0.0276(15) 0.0496(15) 0.0104(11) 0.0235(12) 0.0163(13)
C15 0.0393(14) 0.0282(15) 0.0478(15) 0.0128(11) 0.0197(12) 0.0120(13)
O7 0.0309(9) 0.0308(10) 0.0441(10) 0.0127(8) 0.0151(8) 0.0116(8)
C16 0.0309(13) 0.0434(17) 0.0346(13) 0.0123(11) 0.0083(10) 0.0138(13)
C17 0.0388(15) 0.0500(19) 0.0342(13) 0.0121(12) 0.0028(11) 0.0195(14)
O8 0.0417(10) 0.0414(11) 0.0323(9) 0.0094(8) 0.0047(7) 0.0225(9)
C18 0.0456(16) 0.0465(18) 0.0502(16) 0.0181(13) 0.0106(13) 0.0276(15)
C19 0.0506(17) 0.0412(18) 0.0547(16) 0.0128(13) 0.0173(13) 0.0311(16)
N2 0.0400(12) 0.0320(13) 0.0373(11) 0.0100(9) 0.0159(9) 0.0186(11)

loop_
_atom_type_symbol
_atom_type_description
_atom_type_scat_dispersion_real
_atom_type_scat_dispersion_imag
_atom_type_scat_source
C C 0.0033 0.0016 'International Tables Vol C Tables 4.2.6.8 and 6.1.1.4'
H H 0.0000 0.0000 'International Tables Vol C Tables 4.2.6.8 and 6.1.1.4'
N N 0.0061 0.0033 'International Tables Vol C Tables 4.2.6.8 and 6.1.1.4'
O O 0.0106 0.0060 'International Tables Vol C Tables 4.2.6.8 and 6.1.1.4'
B B 0.0013 0.0007 'International Tables Vol C Tables 4.2.6.8 and 6.1.1.4'
K K 0.2009 0.2494 'International Tables Vol C Tables 4.2.6.8 and 6.1.1.4'

loop_
_geom_angle_atom_site_label_1
_geom_angle_atom_site_label_2
_geom_angle_atom_site_label_3
_geom_angle
O1 C1 O2 116.9(2)
O1 C1 B1 126.7(2)
O2 C1 B1 116.4(2)
O6 K1 O4 92.26(6)
O6 K1 O8 98.28(6)
O4 K1 O8 101.40(5)
O6 K1 O7 139.52(6)
O4 K1 O7 123.73(5)
O8 K1 O7 60.02(5)
O6 K1 O3 112.05(6)
O4 K1 O3 60.69(5)
O8 K1 O3 144.43(5)
O7 K1 O3 102.43(5)
O6 K1 O5 59.96(5)
O4 K1 O5 132.50(6)
O8 K1 O5 119.02(6)
O7 K1 O5 98.87(6)
O3 K1 O5 92.89(5)
O6 K1 N1 119.35(6)
O4 K1 N1 120.09(5)
O8 K1 N1 120.00(6)
O7 K1 N1 61.14(5)
O3 K1 N1 60.50(5)
O5 K1 N1 60.59(5)
O6 K1 N2 60.11(5)
O4 K1 N2 60.46(5)
O8 K1 N2 59.96(6)
O7 K1 N2 118.95(5)
O3 K1 N2 119.97(6)
O5 K1 N2 118.81(5)
N1 K1 N2 179.34(6)
C8 N1 C14 110.8(2)
C8 N1 C2 110.59(19)
C14 N1 C2 108.98(18)
C8 N1 K1 108.69(13)
C14 N1 K1 108.05(14)
C2 N1 K1 109.71(15)
N1 C2 C3 113.4(2)
O3 C3 C2 108.99(18)
C4 O3 C3 111.02(17)
C4 O3 K1 114.07(13)
C3 O3 K1 112.70(13)
O3 C4 C5 110.10(19)
O4 C5 C4 109.2(2)
C6 O4 C5 111.3(2)
C6 O4 K1 120.71(14)
C5 O4 K1 113.12(14)
O4 C6 C7 109.8(2)
N2 C7 C6 114.4(2)
N1 C8 C9 114.5(2)
O5 C9 C8 109.7(2)
C9 O5 C10 110.5(2)
C9 O5 K1 116.38(13)
C10 O5 K1 111.41(17)
O5 C10 C11 110.6(2)
O6 C11 C10 109.1(2)
C12 O6 C11 109.5(2)
C12 O6 K1 118.70(14)
C11 O6 K1 117.31(16)
O6 C12 C13 109.5(2)
N2 C13 C12 114.6(2)
N1 C14 C15 114.48(19)
O7 C15 C14 109.8(2)
C15 O7 C16 110.61(19)
C15 O7 K1 116.20(14)
C16 O7 K1 113.69(14)
O7 C16 C17 110.2(2)
O8 C17 C16 109.9(2)
C17 O8 C18 110.71(18)
C17 O8 K1 115.66(14)
C18 O8 K1 118.57(15)
O8 C18 C19 109.3(2)
N2 C19 C18 114.2(2)
C13 N2 C19 109.72(19)
C13 N2 C7 110.9(2)
C19 N2 C7 110.1(2)
C13 N2 K1 108.88(14)
C19 N2 K1 109.92(15)
C7 N2 K1 107.28(13)

loop_
_geom_bond_atom_site_label_1
_geom_bond_atom_site_label_2
_geom_bond_distance
B1 C1 1.602(4)
C1 O1 1.251(3)
C1 O2 1.356(3)
K1 O6 2.8069(18)
K1 O4 2.8195(19)
K1 O8 2.8505(17)
K1 O7 2.8570(19)
K1 O3 2.8630(16)
K1 O5 2.8789(18)
K1 N1 3.021(2)
K1 N2 3.031(2)
N1 C8 1.469(3)
N1 C14 1.476(3)
N1 C2 1.481(3)
C2 C3 1.501(4)
C3 O3 1.431(3)
O3 C4 1.424(3)
C4 C5 1.503(4)
C5 O4 1.441(3)
O4 C6 1.431(3)
C6 C7 1.514(4)
C7 N2 1.477(3)
C8 C9 1.510(4)
C9 O5 1.429(3)
O5 C10 1.436(3)
C10 C11 1.469(4)
C11 O6 1.446(3)
O6 C12 1.420(3)
C12 C13 1.495(4)
C13 N2 1.471(3)
C14 C15 1.516(3)
C15 O7 1.429(3)
O7 C16 1.434(3)
C16 C17 1.494(4)
C17 O8 1.429(3)
O8 C18 1.433(3)
C18 C19 1.514(4)
C19 N2 1.475(3)

loop_
_geom_hbond_atom_site_label_D
_geom_hbond_atom_site_label_H
_geom_hbond_atom_site_label_A
_geom_hbond_distance_DH
_geom_hbond_distance_HA
_geom_hbond_distance_DA
_geom_hbond_angle_DHA
_geom_hbond_site_symmetry_A
O2 H4 O1 0.94(3) 1.79(4) 2.730(2) 173(3) 2_887
